data_7117212
loop_
_publ_author_name
'Liang Zhang'
'Mingzhu Zhao'
'Xiaoming Zhao'

_publ_section_title
;
 The synthesis of carbonyl 2-amino-pyrimidines via tandem regioselective
 heterocyclization of 1,3-diynes with guanidine and selective oxidation
;
_journal_name_full Chem.Commun.
_journal_page_first 9370
_journal_paper_doi 10.1039/C5cc02238J
_journal_volume 51
_journal_year 2015
_chemical_formula_sum 'C17 H13 N3 O'
_chemical_formula_weight 275.30
_chemical_name_systematic
; 
 ? 
;
_space_group_crystal_system monoclinic
_space_group_IT_number 14
_space_group_name_Hall '-P 2yn'
_space_group_name_H-M_alt 'P 1 21/n 1'
_symmetry_space_group_name_Hall '-P 2yn'
_symmetry_space_group_name_H-M 'P 1 21/n 1'
_atom_sites_solution_hydrogens mixed
_audit_creation_method SHELXL-2013
_audit_update_record
;
2015-01-06 deposited with the CCDC.
2015-05-11 downloaded from the CCDC.
;
_cell_angle_alpha 90
_cell_angle_beta 92.267(3)
_cell_angle_gamma 90
_cell_formula_units_Z 4
_cell_length_a 5.2120(10)
_cell_length_b 17.471(3)
_cell_length_c 15.196(3)
_cell_measurement_reflns_used 3536
_cell_measurement_temperature 193(2)
_cell_measurement_theta_max 26.60
_cell_measurement_theta_min 2.68
_cell_volume 1382.6(4)
_computing_cell_refinement 'Bruker SAINT'
_computing_data_collection 'Bruker APEX2'
_computing_data_reduction 'Bruker SAINT'
_computing_molecular_graphics 'Bruker SHELXTL'
_computing_publication_material 'Bruker SHELXTL'
_computing_structure_refinement 'SHELXL-2013 (Sheldrick, 2013)'
_computing_structure_solution 'SHELXS-97 (Sheldrick, 2008)'
_diffrn_ambient_temperature 193(2)
_diffrn_measured_fraction_theta_full 0.997
_diffrn_measured_fraction_theta_max 0.995
_diffrn_measurement_device_type 'Bruker APEX-II CCD'
_diffrn_measurement_method '\f and \w scans'
_diffrn_radiation_type MoK\a
_diffrn_radiation_wavelength 0.71073
_diffrn_reflns_av_R_equivalents 0.0248
_diffrn_reflns_av_unetI/netI 0.0289
_diffrn_reflns_laue_measured_fraction_full 0.997
_diffrn_reflns_laue_measured_fraction_max 0.995
_diffrn_reflns_limit_h_max 6
_diffrn_reflns_limit_h_min -5
_diffrn_reflns_limit_k_max 22
_diffrn_reflns_limit_k_min -19
_diffrn_reflns_limit_l_max 19
_diffrn_reflns_limit_l_min -19
_diffrn_reflns_number 9321
_diffrn_reflns_point_group_measured_fraction_full 0.997
_diffrn_reflns_point_group_measured_fraction_max 0.995
_diffrn_reflns_theta_full 25.242
_diffrn_reflns_theta_max 26.739
_diffrn_reflns_theta_min 1.777
_exptl_absorpt_coefficient_mu 0.085
_exptl_absorpt_correction_T_max 0.745
_exptl_absorpt_correction_T_min 0.666
_exptl_absorpt_correction_type multi-scan
_exptl_absorpt_process_details sadabs
_exptl_crystal_colour yellow
_exptl_crystal_density_diffrn 1.323
_exptl_crystal_description prism
_exptl_crystal_F_000 576
_exptl_crystal_size_max 0.590
_exptl_crystal_size_mid 0.200
_exptl_crystal_size_min 0.200
_refine_diff_density_max 0.273
_refine_diff_density_min -0.248
_refine_diff_density_rms 0.061
_refine_ls_extinction_coef .
_refine_ls_extinction_method none
_refine_ls_goodness_of_fit_ref 1.068
_refine_ls_hydrogen_treatment mixed
_refine_ls_matrix_type full
_refine_ls_number_parameters 198
_refine_ls_number_reflns 2932
_refine_ls_number_restraints 0
_refine_ls_restrained_S_all 1.068
_refine_ls_R_factor_all 0.0551
_refine_ls_R_factor_gt 0.0424
_refine_ls_shift/su_max 0.000
_refine_ls_shift/su_mean 0.000
_refine_ls_structure_factor_coef Fsqd
_refine_ls_weighting_details
; 
 w=1/[\s^2^(Fo^2^)+(0.0986P)^2^+0.1823P] 
 where P=(Fo^2^+2Fc^2^)/3 
;
_refine_ls_weighting_scheme calc
_refine_ls_wR_factor_gt 0.1313
_refine_ls_wR_factor_ref 0.1547
_reflns_Friedel_coverage 0.000
_reflns_friedel_fraction_full .
_reflns_friedel_fraction_max .
_reflns_number_gt 2364
_reflns_number_total 2932
_reflns_threshold_expression 'I > 2\s(I)'
_cod_data_source_file c5cc02238j2.cif
_cod_data_source_block mo_41009a
_cod_original_cell_volume 1382.6(5)
_cod_database_code 7117212
_audit_block_doi 10.5517/cc13zlc1
_shelx_space_group_comment
; 
The symmetry employed for this shelxl refinement is uniquely defined 
by the following loop, which should always be used as a source of 
symmetry information in preference to the above space-group names. 
They are only intended as comments. 
;
_shelx_estimated_absorpt_t_min 0.951
_shelx_estimated_absorpt_t_max 0.983
_shelxl_version_number 2013-2

loop_
_space_group_symop_operation_xyz
'x, y, z'
'-x+1/2, y+1/2, -z+1/2'
'-x, -y, -z'
'x-1/2, -y-1/2, z-1/2'

loop_
_atom_site_label
_atom_site_type_symbol
_atom_site_fract_x
_atom_site_fract_y
_atom_site_fract_z
_atom_site_U_iso_or_equiv
_atom_site_adp_type
_atom_site_occupancy
_atom_site_site_symmetry_order
_atom_site_calc_flag
_atom_site_refinement_flags_posn
_atom_site_refinement_flags_adp
_atom_site_refinement_flags_occupancy
_atom_site_disorder_assembly
_atom_site_disorder_group
N1 N 0.7192(2) 0.45002(7) 0.09084(7) 0.0294(3) Uani 1 1 d . . . . .
N2 N 1.0412(2) 0.53952(7) 0.14432(8) 0.0303(3) Uani 1 1 d . . . . .
N3 N 0.7544(3) 0.57071(8) 0.03154(9) 0.0357(3) Uani 1 1 d . . . . .
O1 O 0.6354(3) 0.30056(7) 0.23438(8) 0.0599(4) Uani 1 1 d . . . . .
C1 C 0.8080(3) 0.40074(8) 0.15237(9) 0.0310(3) Uani 1 1 d . . . . .
C2 C 0.8418(3) 0.51848(8) 0.09086(9) 0.0286(3) Uani 1 1 d . . . . .
C3 C 1.1256(3) 0.48873(8) 0.20469(9) 0.0298(3) Uani 1 1 d . . . . .
C4 C 1.0113(3) 0.41681(8) 0.21064(10) 0.0341(4) Uani 1 1 d . . . . .
H4 H 1.0709 0.3803 0.2531 0.041 Uiso 1 1 calc R U . . .
C5 C 0.6619(3) 0.32669(9) 0.16105(9) 0.0357(4) Uani 1 1 d . . . . .
C6 C 0.5497(3) 0.28715(8) 0.08183(9) 0.0301(3) Uani 1 1 d . . . . .
C7 C 0.6544(3) 0.29390(8) -0.00047(10) 0.0365(4) Uani 1 1 d . . . . .
H7 H 0.7952 0.3274 -0.0085 0.044 Uiso 1 1 calc R U . . .
C8 C 0.5528(4) 0.25167(9) -0.07103(10) 0.0442(4) Uani 1 1 d . . . . .
H8 H 0.6278 0.2551 -0.1269 0.053 Uiso 1 1 calc R U . . .
C9 C 0.3431(4) 0.20462(9) -0.06034(11) 0.0452(4) Uani 1 1 d . . . . .
H9 H 0.2716 0.1768 -0.1091 0.054 Uiso 1 1 calc R U . . .
C10 C 0.2372(3) 0.19805(9) 0.02139(11) 0.0424(4) Uani 1 1 d . . . . .
H10 H 0.0931 0.1657 0.0286 0.051 Uiso 1 1 calc R U . . .
C11 C 0.3399(3) 0.23826(9) 0.09230(10) 0.0359(4) Uani 1 1 d . . . . .
H11 H 0.2684 0.2329 0.1485 0.043 Uiso 1 1 calc R U . . .
C12 C 1.3415(3) 0.51404(8) 0.26498(9) 0.0313(3) Uani 1 1 d . . . . .
C13 C 1.4703(3) 0.58216(9) 0.24837(10) 0.0378(4) Uani 1 1 d . . . . .
H13 H 1.4182 0.6123 0.1988 0.045 Uiso 1 1 calc R U . . .
C14 C 1.6730(3) 0.60650(10) 0.30298(11) 0.0437(4) Uani 1 1 d . . . . .
H14 H 1.7596 0.6528 0.2903 0.052 Uiso 1 1 calc R U . . .
C15 C 1.7499(3) 0.56382(10) 0.37578(11) 0.0449(4) Uani 1 1 d . . . . .
H15 H 1.8889 0.5806 0.4133 0.054 Uiso 1 1 calc R U . . .
C16 C 1.6230(4) 0.49660(10) 0.39352(12) 0.0488(5) Uani 1 1 d . . . . .
H16 H 1.6750 0.4671 0.4437 0.059 Uiso 1 1 calc R U . . .
C17 C 1.4203(3) 0.47151(10) 0.33903(11) 0.0435(4) Uani 1 1 d . . . . .
H17 H 1.3346 0.4251 0.3522 0.052 Uiso 1 1 calc R U . . .
H3A H 0.805(3) 0.6187(11) 0.0377(11) 0.039(5) Uiso 1 1 d . . . . .
H3B H 0.615(4) 0.5629(11) -0.0032(13) 0.049(5) Uiso 1 1 d . . . . .

loop_
_atom_site_aniso_label
_atom_site_aniso_U_11
_atom_site_aniso_U_22
_atom_site_aniso_U_33
_atom_site_aniso_U_23
_atom_site_aniso_U_13
_atom_site_aniso_U_12
N1 0.0318(6) 0.0280(6) 0.0281(6) -0.0009(5) -0.0007(5) 0.0002(5)
N2 0.0288(6) 0.0296(6) 0.0323(6) -0.0018(5) -0.0002(5) 0.0008(5)
N3 0.0339(7) 0.0297(7) 0.0428(7) 0.0057(5) -0.0079(6) -0.0026(5)
O1 0.0981(11) 0.0482(8) 0.0320(6) 0.0087(5) -0.0149(6) -0.0283(7)
C1 0.0358(8) 0.0294(7) 0.0276(7) -0.0021(5) -0.0012(6) 0.0008(6)
C2 0.0275(7) 0.0286(7) 0.0300(7) -0.0020(5) 0.0035(5) 0.0023(5)
C3 0.0302(7) 0.0301(7) 0.0292(7) -0.0050(5) 0.0015(6) 0.0024(5)
C4 0.0393(8) 0.0316(8) 0.0308(7) 0.0006(6) -0.0071(6) -0.0001(6)
C5 0.0455(9) 0.0310(8) 0.0301(7) 0.0025(6) -0.0064(6) -0.0023(6)
C6 0.0337(8) 0.0241(7) 0.0318(7) 0.0020(5) -0.0066(6) 0.0016(5)
C7 0.0411(9) 0.0301(7) 0.0385(8) -0.0018(6) 0.0030(6) -0.0015(6)
C8 0.0657(12) 0.0358(9) 0.0312(8) -0.0026(6) 0.0036(7) -0.0001(7)
C9 0.0605(11) 0.0361(9) 0.0377(9) -0.0044(7) -0.0157(8) -0.0021(7)
C10 0.0413(9) 0.0365(8) 0.0487(10) -0.0002(7) -0.0083(7) -0.0077(7)
C11 0.0406(9) 0.0322(8) 0.0351(8) 0.0029(6) 0.0012(6) -0.0023(6)
C12 0.0312(7) 0.0321(8) 0.0308(7) -0.0076(6) 0.0011(6) 0.0032(6)
C13 0.0386(9) 0.0386(8) 0.0360(8) -0.0039(6) -0.0007(6) -0.0024(6)
C14 0.0409(9) 0.0426(9) 0.0475(10) -0.0114(7) 0.0004(7) -0.0078(7)
C15 0.0388(9) 0.0492(10) 0.0458(10) -0.0175(8) -0.0087(7) 0.0011(7)
C16 0.0537(11) 0.0472(10) 0.0440(9) -0.0035(7) -0.0179(8) 0.0044(8)
C17 0.0479(10) 0.0386(9) 0.0429(9) -0.0013(7) -0.0120(7) -0.0033(7)

loop_
_atom_type_symbol
_atom_type_description
_atom_type_scat_dispersion_real
_atom_type_scat_dispersion_imag
_atom_type_scat_source
C C 0.0033 0.0016 'International Tables Vol C Tables 4.2.6.8 and 6.1.1.4'
H H 0.0000 0.0000 'International Tables Vol C Tables 4.2.6.8 and 6.1.1.4'
N N 0.0061 0.0033 'International Tables Vol C Tables 4.2.6.8 and 6.1.1.4'
O O 0.0106 0.0060 'International Tables Vol C Tables 4.2.6.8 and 6.1.1.4'

loop_
_geom_angle_atom_site_label_1
_geom_angle_atom_site_label_2
_geom_angle_atom_site_label_3
_geom_angle
_geom_angle_site_symmetry_1
_geom_angle_site_symmetry_3
C1 N1 C2 114.64(12) . .
C3 N2 C2 117.26(12) . .
C2 N3 H3A 118.6(11) . .
C2 N3 H3B 122.6(13) . .
H3A N3 H3B 116.2(17) . .
N1 C1 C4 123.45(13) . .
N1 C1 C5 116.76(13) . .
C4 C1 C5 119.64(13) . .
N2 C2 N3 116.83(13) . .
N2 C2 N1 126.46(13) . .
N3 C2 N1 116.72(13) . .
N2 C3 C4 120.81(13) . .
N2 C3 C12 116.39(13) . .
C4 C3 C12 122.79(13) . .
C1 C4 C3 117.37(14) . .
C1 C4 H4 121.3 . .
C3 C4 H4 121.3 . .
O1 C5 C6 120.77(14) . .
O1 C5 C1 118.51(13) . .
C6 C5 C1 120.71(12) . .
C7 C6 C11 119.33(13) . .
C7 C6 C5 122.25(14) . .
C11 C6 C5 118.33(13) . .
C8 C7 C6 119.92(15) . .
C8 C7 H7 120.0 . .
C6 C7 H7 120.0 . .
C9 C8 C7 120.26(15) . .
C9 C8 H8 119.9 . .
C7 C8 H8 119.9 . .
C8 C9 C10 120.01(15) . .
C8 C9 H9 120.0 . .
C10 C9 H9 120.0 . .
C11 C10 C9 120.24(15) . .
C11 C10 H10 119.9 . .
C9 C10 H10 119.9 . .
C10 C11 C6 120.20(14) . .
C10 C11 H11 119.9 . .
C6 C11 H11 119.9 . .
C13 C12 C17 118.14(14) . .
C13 C12 C3 119.96(13) . .
C17 C12 C3 121.90(14) . .
C14 C13 C12 121.01(15) . .
C14 C13 H13 119.5 . .
C12 C13 H13 119.5 . .
C15 C14 C13 120.34(16) . .
C15 C14 H14 119.8 . .
C13 C14 H14 119.8 . .
C16 C15 C14 119.34(15) . .
C16 C15 H15 120.3 . .
C14 C15 H15 120.3 . .
C15 C16 C17 120.80(17) . .
C15 C16 H16 119.6 . .
C17 C16 H16 119.6 . .
C16 C17 C12 120.36(16) . .
C16 C17 H17 119.8 . .
C12 C17 H17 119.8 . .

loop_
_geom_bond_atom_site_label_1
_geom_bond_atom_site_label_2
_geom_bond_distance
_geom_bond_site_symmetry_2
N1 C1 1.3398(18) .
N1 C2 1.3561(18) .
N2 C3 1.3381(19) .
N2 C2 1.3446(18) .
N3 C2 1.3493(19) .
N3 H3A 0.884(19) .
N3 H3B 0.89(2) .
O1 C5 1.2170(18) .
C1 C4 1.383(2) .
C1 C5 1.510(2) .
C3 C4 1.395(2) .
C3 C12 1.490(2) .
C4 H4 0.9500 .
C5 C6 1.4875(19) .
C6 C7 1.389(2) .
C6 C11 1.402(2) .
C7 C8 1.389(2) .
C7 H7 0.9500 .
C8 C9 1.382(3) .
C8 H8 0.9500 .
C9 C10 1.384(3) .
C9 H9 0.9500 .
C10 C11 1.377(2) .
C10 H10 0.9500 .
C11 H11 0.9500 .
C12 C13 1.394(2) .
C12 C17 1.396(2) .
C13 C14 1.384(2) .
C13 H13 0.9500 .
C14 C15 1.380(3) .
C14 H14 0.9500 .
C15 C16 1.380(3) .
C15 H15 0.9500 .
C16 C17 1.387(2) .
C16 H16 0.9500 .
C17 H17 0.9500 .

loop_
_geom_hbond_atom_site_label_D
_geom_hbond_atom_site_label_H
_geom_hbond_atom_site_label_A
_geom_hbond_distance_DH
_geom_hbond_distance_HA
_geom_hbond_distance_DA
_geom_hbond_angle_DHA
_geom_hbond_site_symmetry_A
N3 H3B N1 0.89(2) 2.16(2) 3.0527(19) 176.9(18) 3_665

loop_
_geom_torsion_atom_site_label_1
_geom_torsion_atom_site_label_2
_geom_torsion_atom_site_label_3
_geom_torsion_atom_site_label_4
_geom_torsion
_geom_torsion_site_symmetry_1
_geom_torsion_site_symmetry_2
_geom_torsion_site_symmetry_3
_geom_torsion_site_symmetry_4
C2 N1 C1 C4 -1.2(2) . . . .
C2 N1 C1 C5 174.22(12) . . . .
C3 N2 C2 N3 178.54(12) . . . .
C3 N2 C2 N1 -1.2(2) . . . .
C1 N1 C2 N2 1.5(2) . . . .
C1 N1 C2 N3 -178.26(12) . . . .
C2 N2 C3 C4 0.6(2) . . . .
C2 N2 C3 C12 -178.23(12) . . . .
N1 C1 C4 C3 0.8(2) . . . .
C5 C1 C4 C3 -174.55(13) . . . .
N2 C3 C4 C1 -0.4(2) . . . .
C12 C3 C4 C1 178.35(13) . . . .
N1 C1 C5 O1 -141.78(16) . . . .
C4 C1 C5 O1 33.8(2) . . . .
N1 C1 C5 C6 37.4(2) . . . .
C4 C1 C5 C6 -147.00(15) . . . .
O1 C5 C6 C7 -152.74(17) . . . .
C1 C5 C6 C7 28.1(2) . . . .
O1 C5 C6 C11 23.7(2) . . . .
C1 C5 C6 C11 -155.44(14) . . . .
C11 C6 C7 C8 -0.8(2) . . . .
C5 C6 C7 C8 175.61(14) . . . .
C6 C7 C8 C9 1.9(2) . . . .
C7 C8 C9 C10 -1.5(3) . . . .
C8 C9 C10 C11 0.0(3) . . . .
C9 C10 C11 C6 1.1(2) . . . .
C7 C6 C11 C10 -0.7(2) . . . .
C5 C6 C11 C10 -177.25(14) . . . .
N2 C3 C12 C13 -9.9(2) . . . .
C4 C3 C12 C13 171.30(13) . . . .
N2 C3 C12 C17 169.82(14) . . . .
C4 C3 C12 C17 -9.0(2) . . . .
C17 C12 C13 C14 0.9(2) . . . .
C3 C12 C13 C14 -179.40(14) . . . .
C12 C13 C14 C15 -0.6(3) . . . .
C13 C14 C15 C16 0.1(3) . . . .
C14 C15 C16 C17 0.2(3) . . . .
C15 C16 C17 C12 0.1(3) . . . .
C13 C12 C17 C16 -0.6(2) . . . .
C3 C12 C17 C16 179.68(15) . . . .
